data_4348850
loop_
_publ_author_name
'Ebrahimi, Tannaz'
'Mamleeva, Emiliya'
'Yu, Insun'
'Hatzikiriakos, Savvas G.'
'Mehrkhodavandi, Parisa'

_publ_section_title
;
 The Role of Nitrogen Donors in Zinc Catalysts for Lactide Ring-Opening
 Polymerization.
;
_journal_issue 18
_journal_name_full 'Inorganic chemistry'
_journal_page_first 9445
_journal_page_last 9453
_journal_paper_doi 10.1021/acs.inorgchem.6b01722
_journal_volume 55
_journal_year 2016
_chemical_formula_moiety 'C60 H88 N4 O4 Zn2'
_chemical_formula_sum 'C60 H88 N4 O4 Zn2'
_chemical_formula_weight 1060.08
_space_group_crystal_system triclinic
_space_group_IT_number 2
_space_group_name_Hall '-P 1'
_space_group_name_H-M_alt 'P -1'
_atom_sites_solution_hydrogens mixed
_atom_sites_solution_primary direct
_atom_sites_solution_secondary difmap
_audit_creation_method SHELXL-2012
_cell_angle_alpha 117.778(4)
_cell_angle_beta 94.590(5)
_cell_angle_gamma 104.696(4)
_cell_formula_units_Z 1
_cell_length_a 10.1201(10)
_cell_length_b 12.8255(11)
_cell_length_c 13.2607(13)
_cell_measurement_reflns_used 9932
_cell_measurement_temperature 100(2)
_cell_measurement_theta_max 27.5
_cell_measurement_theta_min 2.35
_cell_volume 1432.9(2)
_computing_structure_refinement 'SHELXL-2012 (Sheldrick, 2012)'
_diffrn_ambient_temperature 100(2)
_diffrn_measured_fraction_theta_full 0.999
_diffrn_measured_fraction_theta_max 0.995
_diffrn_measurement_device_type 'Bruker X8 APEX II'
_diffrn_measurement_method 'area detector'
_diffrn_radiation_type MoK\a
_diffrn_radiation_wavelength 0.71073
_diffrn_reflns_av_R_equivalents 0.0358
_diffrn_reflns_av_unetI/netI 0.0386
_diffrn_reflns_Laue_measured_fraction_full 0.999
_diffrn_reflns_Laue_measured_fraction_max 0.995
_diffrn_reflns_limit_h_max 13
_diffrn_reflns_limit_h_min -11
_diffrn_reflns_limit_k_max 16
_diffrn_reflns_limit_k_min -16
_diffrn_reflns_limit_l_max 17
_diffrn_reflns_limit_l_min -17
_diffrn_reflns_number 29647
_diffrn_reflns_point_group_measured_fraction_full 0.999
_diffrn_reflns_point_group_measured_fraction_max 0.995
_diffrn_reflns_theta_full 25.242
_diffrn_reflns_theta_max 27.593
_diffrn_reflns_theta_min 1.784
_diffrn_source 'fine-focus sealed tube'
_exptl_absorpt_coefficient_mu 0.884
_exptl_absorpt_correction_T_max 0.9154
_exptl_absorpt_correction_T_min 0.8078
_exptl_absorpt_correction_type multi-scan
_exptl_crystal_colour yellow
_exptl_crystal_density_diffrn 1.228
_exptl_crystal_density_method 'not measured'
_exptl_crystal_description irregular
_exptl_crystal_F_000 568
_exptl_crystal_size_max 0.44
_exptl_crystal_size_mid 0.25
_exptl_crystal_size_min 0.10
_refine_diff_density_max 2.516
_refine_diff_density_min -0.633
_refine_diff_density_rms 0.086
_refine_ls_extinction_method none
_refine_ls_goodness_of_fit_ref 1.059
_refine_ls_hydrogen_treatment mixed
_refine_ls_matrix_type full
_refine_ls_number_parameters 320
_refine_ls_number_reflns 6620
_refine_ls_number_restraints 0
_refine_ls_restrained_S_all 1.059
_refine_ls_R_factor_all 0.0722
_refine_ls_R_factor_gt 0.0542
_refine_ls_shift/su_max 0.000
_refine_ls_shift/su_mean 0.000
_refine_ls_structure_factor_coef Fsqd
_refine_ls_weighting_details
;
 w=1/[\s^2^(Fo^2^)+(0.0669P)^2^+1.6550P]
 where P=(Fo^2^+2Fc^2^)/3
;
_refine_ls_weighting_scheme calc
_refine_ls_wR_factor_gt 0.1287
_refine_ls_wR_factor_ref 0.1398
_reflns_Friedel_coverage 0.000
_reflns_number_gt 5297
_reflns_number_total 6620
_reflns_threshold_expression 'I > 2\s(I)'
_cod_data_source_file ic6b01722_si_002.cif
_cod_data_source_block shelx
_cod_database_code 4348850
_shelx_space_group_comment
;
The symmetry employed for this shelxl refinement is uniquely defined
by the following loop, which should always be used as a source of
symmetry information in preference to the above space-group names.
They are only intended as comments.
;
_shelx_estimated_absorpt_t_min 0.6580
_shelx_estimated_absorpt_t_max 0.7456
_shelxl_version_number 2012-9

loop_
_space_group_symop_operation_xyz
'x, y, z'
'-x, -y, -z'

loop_
_atom_site_label
_atom_site_type_symbol
_atom_site_fract_x
_atom_site_fract_y
_atom_site_fract_z
_atom_site_U_iso_or_equiv
_atom_site_adp_type
_atom_site_occupancy
_atom_site_site_symmetry_order
_atom_site_calc_flag
_atom_site_refinement_flags_posn
_atom_site_refinement_flags_adp
C1 C 0.2247(3) 0.5744(3) 0.2073(3) 0.0308(6) Uani 1 1 d . .
H1 H 0.1468 0.5562 0.2447 0.037 Uiso 1 1 calc R U
C2 C 0.2094(5) 0.6721(3) 0.1767(3) 0.0462(9) Uani 1 1 d . .
H2A H 0.1157 0.6409 0.1247 0.055 Uiso 1 1 calc R U
H2B H 0.2811 0.6859 0.1337 0.055 Uiso 1 1 calc R U
C3 C 0.2264(5) 0.7964(3) 0.2872(3) 0.0527(10) Uani 1 1 d . .
H3A H 0.2233 0.8598 0.2650 0.063 Uiso 1 1 calc R U
H3B H 0.1479 0.7852 0.3251 0.063 Uiso 1 1 calc R U
C4 C 0.3636(5) 0.8412(3) 0.3718(4) 0.0571(11) Uani 1 1 d . .
H4A H 0.3701 0.9186 0.4442 0.069 Uiso 1 1 calc R U
H4B H 0.4421 0.8613 0.3367 0.069 Uiso 1 1 calc R U
C5 C 0.3778(4) 0.7441(3) 0.4026(3) 0.0444(9) Uani 1 1 d . .
H5A H 0.3043 0.7294 0.4440 0.053 Uiso 1 1 calc R U
H5B H 0.4704 0.7757 0.4562 0.053 Uiso 1 1 calc R U
C6 C 0.3636(3) 0.6202(3) 0.2926(3) 0.0392(8) Uani 1 1 d . .
H6 H 0.4394 0.6390 0.2536 0.047 Uiso 1 1 calc R U
C7 C 0.0972(3) 0.3660(3) 0.0620(3) 0.0253(6) Uani 1 1 d . .
C8 C 0.1385(3) 0.2002(2) -0.1208(2) 0.0200(5) Uani 1 1 d . .
C9 C 0.0859(3) 0.0724(2) -0.2133(2) 0.0192(5) Uani 1 1 d . .
C10 C -0.0422(3) -0.0021(2) -0.2178(2) 0.0194(5) Uani 1 1 d . .
H10 H -0.0757 -0.0869 -0.2791 0.023 Uiso 1 1 calc R U
C11 C -0.1265(3) 0.0388(2) -0.1380(2) 0.0215(5) Uani 1 1 d . .
C12 C -0.0761(3) 0.1611(2) -0.0500(2) 0.0231(5) Uani 1 1 d . .
H12 H -0.1307 0.1921 0.0051 0.028 Uiso 1 1 calc R U
C13 C 0.0554(3) 0.2429(2) -0.0390(2) 0.0213(5) Uani 1 1 d . .
C14 C 0.1728(3) 0.0212(3) -0.3031(2) 0.0250(6) Uani 1 1 d . .
C15 C 0.1992(4) 0.0953(3) -0.3672(3) 0.0361(7) Uani 1 1 d . .
H15A H 0.2545 0.0619 -0.4245 0.054 Uiso 1 1 calc R U
H15B H 0.2508 0.1834 -0.3103 0.054 Uiso 1 1 calc R U
H15C H 0.1091 0.0881 -0.4077 0.054 Uiso 1 1 calc R U
C16 C 0.0962(3) -0.1157(3) -0.3961(3) 0.0345(7) Uani 1 1 d . .
H16A H 0.1542 -0.1454 -0.4521 0.052 Uiso 1 1 calc R U
H16B H 0.0065 -0.1233 -0.4375 0.052 Uiso 1 1 calc R U
H16C H 0.0787 -0.1661 -0.3582 0.052 Uiso 1 1 calc R U
C17 C 0.3131(3) 0.0289(3) -0.2419(3) 0.0351(7) Uani 1 1 d . .
H17A H 0.3676 -0.0040 -0.3001 0.053 Uiso 1 1 calc R U
H17B H 0.2952 -0.0205 -0.2031 0.053 Uiso 1 1 calc R U
H17C H 0.3659 0.1161 -0.1835 0.053 Uiso 1 1 calc R U
C18 C -0.2645(3) -0.0555(2) -0.1511(3) 0.0268(6) Uani 1 1 d . .
C19 C -0.3503(4) 0.0067(3) -0.0676(3) 0.0452(8) Uani 1 1 d . .
H19A H -0.3740 0.0676 -0.0839 0.068 Uiso 1 1 calc R U
H19B H -0.2955 0.0493 0.0133 0.068 Uiso 1 1 calc R U
H19C H -0.4368 -0.0566 -0.0780 0.068 Uiso 1 1 calc R U
C20 C -0.2288(4) -0.1508(3) -0.1255(4) 0.0453(9) Uani 1 1 d . .
H20A H -0.1731 -0.1911 -0.1792 0.068 Uiso 1 1 calc R U
H20B H -0.3157 -0.2140 -0.1365 0.068 Uiso 1 1 calc R U
H20C H -0.1746 -0.1084 -0.0445 0.068 Uiso 1 1 calc R U
C21 C -0.3555(3) -0.1229(3) -0.2766(3) 0.0381(7) Uani 1 1 d . .
H21A H -0.3027 -0.1645 -0.3327 0.057 Uiso 1 1 calc R U
H21B H -0.3801 -0.0620 -0.2924 0.057 Uiso 1 1 calc R U
H21C H -0.4414 -0.1852 -0.2845 0.057 Uiso 1 1 calc R U
C22 C 0.2803(5) 0.4793(4) 0.3700(4) 0.0549(10) Uani 1 1 d . .
H22A H 0.1849 0.4552 0.3258 0.082 Uiso 1 1 calc R U
H22B H 0.2939 0.5475 0.4500 0.082 Uiso 1 1 calc R U
H22C H 0.2938 0.4074 0.3725 0.082 Uiso 1 1 calc R U
C23 C 0.5242(5) 0.5557(5) 0.3768(4) 0.0786(17) Uani 1 1 d . .
H23A H 0.5908 0.5833 0.3374 0.118 Uiso 1 1 calc R U
H23B H 0.5385 0.4838 0.3786 0.118 Uiso 1 1 calc R U
H23C H 0.5394 0.6239 0.4571 0.118 Uiso 1 1 calc R U
C24 C 0.5901(3) 0.3607(3) 0.0684(3) 0.0331(7) Uani 1 1 d . .
H24A H 0.6155 0.3042 -0.0029 0.040 Uiso 1 1 calc R U
H24B H 0.5068 0.3101 0.0792 0.040 Uiso 1 1 calc R U
C25 C 0.7106(3) 0.4154(2) 0.1728(2) 0.0227(5) Uani 1 1 d . .
C26 C 0.7355(3) 0.3405(3) 0.2154(3) 0.0315(6) Uani 1 1 d . .
H26 H 0.6800 0.2547 0.1763 0.038 Uiso 1 1 calc R U
C27 C 0.8404(4) 0.3891(3) 0.3143(3) 0.0473(9) Uani 1 1 d . .
H27 H 0.8564 0.3371 0.3433 0.057 Uiso 1 1 calc R U
C28 C 0.9217(4) 0.5137(4) 0.3708(3) 0.0485(9) Uani 1 1 d . .
H28 H 0.9935 0.5478 0.4390 0.058 Uiso 1 1 calc R U
C29 C 0.8987(3) 0.5877(3) 0.3283(3) 0.0368(7) Uani 1 1 d . .
H29 H 0.9550 0.6732 0.3671 0.044 Uiso 1 1 calc R U
C30 C 0.7939(3) 0.5392(3) 0.2292(2) 0.0280(6) Uani 1 1 d . .
H30 H 0.7794 0.5914 0.2000 0.034 Uiso 1 1 calc R U
N1 N 0.2123(3) 0.4583(2) 0.0990(2) 0.0268(5) Uani 1 1 d . .
N2 N 0.3813(3) 0.5202(3) 0.3134(2) 0.0467(8) Uani 1 1 d . .
O1 O 0.2603(2) 0.27159(17) -0.11428(17) 0.0265(4) Uani 1 1 d . .
O2 O 0.5544(2) 0.45109(18) 0.05131(18) 0.0314(5) Uani 1 1 d . .
Zn1 Zn 0.35912(3) 0.44016(3) 0.00884(3) 0.02677(12) Uani 1 1 d . .
H1N H 0.034(3) 0.378(3) 0.108(2) 0.015(7) Uiso 1 1 d . .

loop_
_atom_site_aniso_label
_atom_site_aniso_U_11
_atom_site_aniso_U_22
_atom_site_aniso_U_33
_atom_site_aniso_U_23
_atom_site_aniso_U_13
_atom_site_aniso_U_12
C1 0.0375(16) 0.0172(13) 0.0263(15) 0.0051(11) 0.0005(12) 0.0055(12)
C2 0.080(3) 0.0222(15) 0.0346(18) 0.0131(14) 0.0097(17) 0.0169(16)
C3 0.091(3) 0.0190(15) 0.044(2) 0.0130(15) 0.018(2) 0.0175(17)
C4 0.065(3) 0.0230(16) 0.050(2) -0.0017(16) 0.024(2) 0.0011(16)
C5 0.0410(18) 0.0350(18) 0.0255(16) -0.0070(14) 0.0028(14) 0.0096(15)
C6 0.0343(17) 0.0325(16) 0.0253(15) -0.0023(13) 0.0017(13) 0.0071(13)
C7 0.0278(14) 0.0219(13) 0.0256(14) 0.0118(12) 0.0054(12) 0.0079(11)
C8 0.0203(12) 0.0152(11) 0.0202(13) 0.0093(10) -0.0020(10) 0.0004(10)
C9 0.0189(12) 0.0165(12) 0.0186(12) 0.0068(10) 0.0015(10) 0.0052(10)
C10 0.0192(12) 0.0101(11) 0.0209(13) 0.0032(10) 0.0008(10) 0.0029(9)
C11 0.0174(12) 0.0165(12) 0.0271(14) 0.0109(11) 0.0021(10) 0.0017(10)
C12 0.0207(13) 0.0208(13) 0.0262(14) 0.0105(11) 0.0066(11) 0.0066(10)
C13 0.0227(13) 0.0144(12) 0.0206(13) 0.0059(10) -0.0001(10) 0.0039(10)
C14 0.0239(13) 0.0232(13) 0.0226(13) 0.0074(11) 0.0065(11) 0.0074(11)
C15 0.0444(18) 0.0349(16) 0.0255(15) 0.0121(13) 0.0128(13) 0.0125(14)
C16 0.0347(16) 0.0268(15) 0.0298(16) 0.0038(13) 0.0102(13) 0.0113(13)
C17 0.0260(15) 0.0409(17) 0.0372(17) 0.0161(15) 0.0105(13) 0.0153(13)
C18 0.0189(13) 0.0184(13) 0.0386(16) 0.0126(12) 0.0080(11) 0.0021(10)
C19 0.0287(16) 0.0375(18) 0.056(2) 0.0159(17) 0.0170(16) 0.0039(14)
C20 0.0403(19) 0.0350(17) 0.071(3) 0.0365(18) 0.0180(18) 0.0082(15)
C21 0.0240(15) 0.0288(16) 0.0447(19) 0.0127(14) 0.0010(13) -0.0035(12)
C22 0.072(3) 0.048(2) 0.050(2) 0.0223(19) 0.008(2) 0.034(2)
C23 0.071(3) 0.108(4) 0.038(2) 0.007(2) 0.003(2) 0.062(3)
C24 0.0323(16) 0.0219(14) 0.0374(17) 0.0176(13) -0.0073(13) -0.0034(12)
C25 0.0203(12) 0.0233(13) 0.0225(13) 0.0108(11) 0.0054(10) 0.0060(10)
C26 0.0366(16) 0.0273(15) 0.0316(16) 0.0150(13) 0.0055(13) 0.0126(13)
C27 0.057(2) 0.047(2) 0.043(2) 0.0261(17) -0.0013(17) 0.0228(18)
C28 0.0412(19) 0.054(2) 0.0378(19) 0.0198(17) -0.0099(15) 0.0096(17)
C29 0.0297(16) 0.0347(17) 0.0317(16) 0.0125(14) -0.0031(13) 0.0002(13)
C30 0.0240(14) 0.0270(14) 0.0278(15) 0.0142(12) 0.0000(11) 0.0012(11)
N1 0.0320(13) 0.0144(10) 0.0224(12) 0.0042(9) -0.0007(10) 0.0021(9)
N2 0.0595(19) 0.0497(18) 0.0230(13) 0.0066(13) 0.0016(13) 0.0317(16)
O1 0.0223(9) 0.0209(9) 0.0266(10) 0.0096(8) 0.0030(8) -0.0024(7)
O2 0.0230(10) 0.0242(10) 0.0420(12) 0.0219(9) -0.0092(9) -0.0053(8)
Zn1 0.02266(18) 0.01862(17) 0.02954(19) 0.01164(14) -0.00434(13) -0.00368(12)

loop_
_atom_type_symbol
_atom_type_description
_atom_type_scat_dispersion_real
_atom_type_scat_dispersion_imag
_atom_type_scat_source
C C 0.0033 0.0016 'International Tables Vol C Tables 4.2.6.8 and 6.1.1.4'
H H 0.0000 0.0000 'International Tables Vol C Tables 4.2.6.8 and 6.1.1.4'
N N 0.0061 0.0033 'International Tables Vol C Tables 4.2.6.8 and 6.1.1.4'
O O 0.0106 0.0060 'International Tables Vol C Tables 4.2.6.8 and 6.1.1.4'
Zn Zn 0.2839 1.4301 'International Tables Vol C Tables 4.2.6.8 and 6.1.1.4'

loop_
_geom_angle_atom_site_label_1
_geom_angle_atom_site_label_2
_geom_angle_atom_site_label_3
_geom_angle
_geom_angle_site_symmetry_1
_geom_angle_site_symmetry_3
N1 C1 C6 110.2(2) . .
N1 C1 C2 109.4(2) . .
C6 C1 C2 111.7(3) . .
N1 C1 H1 108.5 . .
C6 C1 H1 108.5 . .
C2 C1 H1 108.5 . .
C1 C2 C3 111.4(3) . .
C1 C2 H2A 109.3 . .
C3 C2 H2A 109.3 . .
C1 C2 H2B 109.3 . .
C3 C2 H2B 109.3 . .
H2A C2 H2B 108.0 . .
C4 C3 C2 110.5(3) . .
C4 C3 H3A 109.6 . .
C2 C3 H3A 109.6 . .
C4 C3 H3B 109.6 . .
C2 C3 H3B 109.6 . .
H3A C3 H3B 108.1 . .
C3 C4 C5 111.7(3) . .
C3 C4 H4A 109.3 . .
C5 C4 H4A 109.3 . .
C3 C4 H4B 109.3 . .
C5 C4 H4B 109.3 . .
H4A C4 H4B 107.9 . .
C4 C5 C6 111.5(3) . .
C4 C5 H5A 109.3 . .
C6 C5 H5A 109.3 . .
C4 C5 H5B 109.3 . .
C6 C5 H5B 109.3 . .
H5A C5 H5B 108.0 . .
N2 C6 C1 110.7(3) . .
N2 C6 C5 115.8(3) . .
C1 C6 C5 109.6(3) . .
N2 C6 H6 106.7 . .
C1 C6 H6 106.7 . .
C5 C6 H6 106.7 . .
N1 C7 C13 129.6(3) . .
N1 C7 H1N 116.2(18) . .
C13 C7 H1N 114.1(18) . .
O1 C8 C13 122.9(2) . .
O1 C8 C9 119.3(2) . .
C13 C8 C9 117.9(2) . .
C10 C9 C8 118.4(2) . .
C10 C9 C14 121.7(2) . .
C8 C9 C14 119.9(2) . .
C9 C10 C11 124.5(2) . .
C9 C10 H10 117.7 . .
C11 C10 H10 117.7 . .
C12 C11 C10 116.9(2) . .
C12 C11 C18 124.2(2) . .
C10 C11 C18 118.9(2) . .
C11 C12 C13 121.8(2) . .
C11 C12 H12 119.1 . .
C13 C12 H12 119.1 . .
C12 C13 C8 120.5(2) . .
C12 C13 C7 114.9(2) . .
C8 C13 C7 124.5(2) . .
C16 C14 C15 107.3(2) . .
C16 C14 C9 111.5(2) . .
C15 C14 C9 110.1(2) . .
C16 C14 C17 107.6(2) . .
C15 C14 C17 110.1(3) . .
C9 C14 C17 110.2(2) . .
C14 C15 H15A 109.5 . .
C14 C15 H15B 109.5 . .
H15A C15 H15B 109.5 . .
C14 C15 H15C 109.5 . .
H15A C15 H15C 109.5 . .
H15B C15 H15C 109.5 . .
C14 C16 H16A 109.5 . .
C14 C16 H16B 109.5 . .
H16A C16 H16B 109.5 . .
C14 C16 H16C 109.5 . .
H16A C16 H16C 109.5 . .
H16B C16 H16C 109.5 . .
C14 C17 H17A 109.5 . .
C14 C17 H17B 109.5 . .
H17A C17 H17B 109.5 . .
C14 C17 H17C 109.5 . .
H17A C17 H17C 109.5 . .
H17B C17 H17C 109.5 . .
C19 C18 C20 109.1(3) . .
C19 C18 C11 112.0(2) . .
C20 C18 C11 108.1(2) . .
C19 C18 C21 107.6(3) . .
C20 C18 C21 109.5(3) . .
C11 C18 C21 110.5(2) . .
C18 C19 H19A 109.5 . .
C18 C19 H19B 109.5 . .
H19A C19 H19B 109.5 . .
C18 C19 H19C 109.5 . .
H19A C19 H19C 109.5 . .
H19B C19 H19C 109.5 . .
C18 C20 H20A 109.5 . .
C18 C20 H20B 109.5 . .
H20A C20 H20B 109.5 . .
C18 C20 H20C 109.5 . .
H20A C20 H20C 109.5 . .
H20B C20 H20C 109.5 . .
C18 C21 H21A 109.5 . .
C18 C21 H21B 109.5 . .
H21A C21 H21B 109.5 . .
C18 C21 H21C 109.5 . .
H21A C21 H21C 109.5 . .
H21B C21 H21C 109.5 . .
N2 C22 H22A 109.5 . .
N2 C22 H22B 109.5 . .
H22A C22 H22B 109.5 . .
N2 C22 H22C 109.5 . .
H22A C22 H22C 109.5 . .
H22B C22 H22C 109.5 . .
N2 C23 H23A 109.5 . .
N2 C23 H23B 109.5 . .
H23A C23 H23B 109.5 . .
N2 C23 H23C 109.5 . .
H23A C23 H23C 109.5 . .
H23B C23 H23C 109.5 . .
O2 C24 C25 113.6(2) . .
O2 C24 H24A 108.9 . .
C25 C24 H24A 108.9 . .
O2 C24 H24B 108.9 . .
C25 C24 H24B 108.9 . .
H24A C24 H24B 107.7 . .
C30 C25 C26 118.9(3) . .
C30 C25 C24 121.8(2) . .
C26 C25 C24 119.2(2) . .
C25 C26 C27 120.7(3) . .
C25 C26 H26 119.6 . .
C27 C26 H26 119.6 . .
C28 C27 C26 119.6(3) . .
C28 C27 H27 120.2 . .
C26 C27 H27 120.2 . .
C29 C28 C27 119.9(3) . .
C29 C28 H28 120.1 . .
C27 C28 H28 120.1 . .
C28 C29 C30 120.6(3) . .
C28 C29 H29 119.7 . .
C30 C29 H29 119.7 . .
C25 C30 C29 120.2(3) . .
C25 C30 H30 119.9 . .
C29 C30 H30 119.9 . .
C7 N1 C1 117.0(3) . .
C7 N1 Zn1 119.6(2) . .
C1 N1 Zn1 123.40(19) . .
C22 N2 C23 110.7(3) . .
C22 N2 C6 115.3(3) . .
C23 N2 C6 110.6(4) . .
C8 O1 Zn1 126.60(18) . .
C24 O2 Zn1 122.63(17) . .
C24 O2 Zn1 134.1(2) . 2_665
Zn1 O2 Zn1 97.71(8) . 2_665
O1 Zn1 O2 107.01(8) . .
O1 Zn1 O2 112.48(8) . 2_665
O2 Zn1 O2 82.29(8) . 2_665
O1 Zn1 N1 96.68(9) . .
O2 Zn1 N1 131.31(9) . .
O2 Zn1 N1 126.76(9) 2_665 .
O1 Zn1 Zn1 116.63(6) . 2_665
O2 Zn1 Zn1 41.24(6) . 2_665
O2 Zn1 Zn1 41.06(6) 2_665 2_665
N1 Zn1 Zn1 146.69(7) . 2_665

loop_
_geom_bond_atom_site_label_1
_geom_bond_atom_site_label_2
_geom_bond_distance
_geom_bond_site_symmetry_2
C1 N1 1.476(4) .
C1 C6 1.519(4) .
C1 C2 1.523(4) .
C1 H1 1.0000 .
C2 C3 1.537(4) .
C2 H2A 0.9900 .
C2 H2B 0.9900 .
C3 C4 1.504(6) .
C3 H3A 0.9900 .
C3 H3B 0.9900 .
C4 C5 1.516(6) .
C4 H4A 0.9900 .
C4 H4B 0.9900 .
C5 C6 1.538(4) .
C5 H5A 0.9900 .
C5 H5B 0.9900 .
C6 N2 1.479(5) .
C6 H6 1.0000 .
C7 N1 1.291(4) .
C7 C13 1.437(4) .
C7 H1N 0.91(3) .
C8 O1 1.304(3) .
C8 C13 1.418(4) .
C8 C9 1.433(3) .
C9 C10 1.379(4) .
C9 C14 1.535(4) .
C10 C11 1.407(4) .
C10 H10 0.9500 .
C11 C12 1.370(4) .
C11 C18 1.533(4) .
C12 C13 1.418(4) .
C12 H12 0.9500 .
C14 C16 1.531(4) .
C14 C15 1.535(4) .
C14 C17 1.534(4) .
C15 H15A 0.9800 .
C15 H15B 0.9800 .
C15 H15C 0.9800 .
C16 H16A 0.9800 .
C16 H16B 0.9800 .
C16 H16C 0.9800 .
C17 H17A 0.9800 .
C17 H17B 0.9800 .
C17 H17C 0.9800 .
C18 C19 1.516(4) .
C18 C20 1.526(4) .
C18 C21 1.541(4) .
C19 H19A 0.9800 .
C19 H19B 0.9800 .
C19 H19C 0.9800 .
C20 H20A 0.9800 .
C20 H20B 0.9800 .
C20 H20C 0.9800 .
C21 H21A 0.9800 .
C21 H21B 0.9800 .
C21 H21C 0.9800 .
C22 N2 1.450(5) .
C22 H22A 0.9800 .
C22 H22B 0.9800 .
C22 H22C 0.9800 .
C23 N2 1.456(5) .
C23 H23A 0.9800 .
C23 H23B 0.9800 .
C23 H23C 0.9800 .
C24 O2 1.404(3) .
C24 C25 1.512(4) .
C24 H24A 0.9900 .
C24 H24B 0.9900 .
C25 C30 1.380(4) .
C25 C26 1.382(4) .
C26 C27 1.385(4) .
C26 H26 0.9500 .
C27 C28 1.383(5) .
C27 H27 0.9500 .
C28 C29 1.363(5) .
C28 H28 0.9500 .
C29 C30 1.385(4) .
C29 H29 0.9500 .
C30 H30 0.9500 .
N1 Zn1 1.973(3) .
O1 Zn1 1.9213(19) .
O2 Zn1 1.962(2) .
O2 Zn1 1.9691(19) 2_665
Zn1 O2 1.9691(19) 2_665
Zn1 Zn1 2.9603(7) 2_665

loop_
_geom_torsion_atom_site_label_1
_geom_torsion_atom_site_label_2
_geom_torsion_atom_site_label_3
_geom_torsion_atom_site_label_4
_geom_torsion
_geom_torsion_site_symmetry_4
N1 C1 C2 C3 -178.1(3) .
C6 C1 C2 C3 -55.8(4) .
C1 C2 C3 C4 54.8(4) .
C2 C3 C4 C5 -55.6(4) .
C3 C4 C5 C6 57.1(4) .
N1 C1 C6 N2 -53.5(3) .
C2 C1 C6 N2 -175.3(3) .
N1 C1 C6 C5 177.6(3) .
C2 C1 C6 C5 55.7(4) .
C4 C5 C6 N2 177.7(3) .
C4 C5 C6 C1 -56.2(4) .
O1 C8 C9 C10 179.1(2) .
C13 C8 C9 C10 0.0(4) .
O1 C8 C9 C14 0.0(4) .
C13 C8 C9 C14 -179.1(2) .
C8 C9 C10 C11 0.5(4) .
C14 C9 C10 C11 179.6(2) .
C9 C10 C11 C12 -0.2(4) .
C9 C10 C11 C18 -178.0(2) .
C10 C11 C12 C13 -0.6(4) .
C18 C11 C12 C13 177.0(3) .
C11 C12 C13 C8 1.1(4) .
C11 C12 C13 C7 -176.3(2) .
O1 C8 C13 C12 -179.8(2) .
C9 C8 C13 C12 -0.8(4) .
O1 C8 C13 C7 -2.7(4) .
C9 C8 C13 C7 176.4(2) .
N1 C7 C13 C12 176.3(3) .
N1 C7 C13 C8 -1.0(5) .
C10 C9 C14 C16 2.5(4) .
C8 C9 C14 C16 -178.4(2) .
C10 C9 C14 C15 121.4(3) .
C8 C9 C14 C15 -59.5(3) .
C10 C9 C14 C17 -117.0(3) .
C8 C9 C14 C17 62.1(3) .
C12 C11 C18 C19 9.2(4) .
C10 C11 C18 C19 -173.2(3) .
C12 C11 C18 C20 -111.0(3) .
C10 C11 C18 C20 66.5(3) .
C12 C11 C18 C21 129.2(3) .
C10 C11 C18 C21 -53.3(3) .
O2 C24 C25 C30 -12.5(4) .
O2 C24 C25 C26 165.4(3) .
C30 C25 C26 C27 1.2(5) .
C24 C25 C26 C27 -176.7(3) .
C25 C26 C27 C28 -0.4(5) .
C26 C27 C28 C29 -0.4(6) .
C27 C28 C29 C30 0.3(6) .
C26 C25 C30 C29 -1.3(4) .
C24 C25 C30 C29 176.5(3) .
C28 C29 C30 C25 0.6(5) .
C13 C7 N1 C1 -179.7(3) .
C13 C7 N1 Zn1 1.6(4) .
C6 C1 N1 C7 130.5(3) .
C2 C1 N1 C7 -106.3(3) .
C6 C1 N1 Zn1 -50.9(3) .
C2 C1 N1 Zn1 72.3(3) .
C1 C6 N2 C22 -64.2(4) .
C5 C6 N2 C22 61.3(4) .
C1 C6 N2 C23 169.2(3) .
C5 C6 N2 C23 -65.2(4) .
C13 C8 O1 Zn1 5.1(4) .
C9 C8 O1 Zn1 -174.00(17) .
C25 C24 O2 Zn1 -138.2(2) .
C25 C24 O2 Zn1 74.5(3) 2_665
